data_4302582
loop_
_publ_author_name
'Janet Manono'
'Patricia A. Marzilli'
'Frank R. Fronczek'
'Luigi G. Marzilli'

_publ_section_title
;
New Porphyrins Bearing Pyridyl Peripheral Groups Linked by Secondary or
Tertiary Sulfonamide Groups: Synthesis and Structural Characterization
;
_journal_name_full 'Inorganic Chemistry'
_journal_page_first 5626
_journal_page_last 5635
_journal_paper_doi 10.1021/ic900600z
_journal_volume 48
_journal_year 2009
_chemical_compound_source 'local laboratory'
_chemical_formula_moiety 'C72 H60 Cu N12 O8 S4, 4(C H4 O)'
_chemical_formula_sum 'C76 H76 Cu N12 O12 S4'
_chemical_formula_weight 1541.27
_chemical_name_systematic
; 
 ? 
;
_space_group_IT_number 14
_symmetry_cell_setting monoclinic
_symmetry_space_group_name_Hall '-P 2ybc'
_symmetry_space_group_name_H-M 'P 1 21/c 1'
_atom_sites_solution_hydrogens geom
_atom_sites_solution_primary direct
_atom_sites_solution_secondary difmap
_audit_creation_method SHELXL-97
_cell_angle_alpha 90
_cell_angle_beta 97.227(14)
_cell_angle_gamma 90
_cell_formula_units_Z 2
_cell_length_a 13.530(4)
_cell_length_b 12.967(4)
_cell_length_c 21.020(7)
_cell_measurement_reflns_used 4921
_cell_measurement_temperature 90
_cell_measurement_theta_max 22.9
_cell_measurement_theta_min 2.5
_cell_volume 3659(2)
_computing_cell_refinement 'HKL Scalepack (Otwinowski & Minor 1997)'
_computing_data_collection 'COLLECT (Nonius, 2000)'
_computing_data_reduction 'HKL Denzo and Scalepack (Otwinowski & Minor 1997)'
_computing_molecular_graphics 'ORTEP-3 for Windows (Farrugia, 1997)'
_computing_publication_material 'SHELXL-97 (Sheldrick, 1997)'
_computing_structure_refinement 'SHELXL-97 (Sheldrick, 1997)'
_computing_structure_solution 'SIR97 (Altomare  et al., 1999)'
_diffrn_ambient_temperature 90
_diffrn_measured_fraction_theta_full 0.994
_diffrn_measured_fraction_theta_max 0.994
_diffrn_measurement_device 'Nonius KappaCCD (with Oxford Cryostream)'
_diffrn_measurement_method ' \w scans with \k offsets'
_diffrn_radiation_monochromator graphite
_diffrn_radiation_source 'fine-focus sealed tube'
_diffrn_radiation_type MoK\a
_diffrn_radiation_wavelength 0.71073
_diffrn_reflns_av_R_equivalents 0.057
_diffrn_reflns_av_sigmaI/netI 0.0784
_diffrn_reflns_limit_h_max 14
_diffrn_reflns_limit_h_min -14
_diffrn_reflns_limit_k_max 14
_diffrn_reflns_limit_k_min -12
_diffrn_reflns_limit_l_max 22
_diffrn_reflns_limit_l_min -22
_diffrn_reflns_number 20677
_diffrn_reflns_theta_full 23.0
_diffrn_reflns_theta_max 23.0
_diffrn_reflns_theta_min 2.6
_diffrn_standards_decay_% <2
_diffrn_standards_number 0
_exptl_absorpt_coefficient_mu 0.484
_exptl_absorpt_correction_T_max 0.986
_exptl_absorpt_correction_T_min 0.823
_exptl_absorpt_correction_type multi-scan
_exptl_absorpt_process_details 'HKL Scalepack (Otwinowski & Minor 1997)'
_exptl_crystal_colour orange
_exptl_crystal_density_diffrn 1.399
_exptl_crystal_density_method 'not measured'
_exptl_crystal_description needle
_exptl_crystal_F_000 1610
_exptl_crystal_size_max 0.42
_exptl_crystal_size_mid 0.10
_exptl_crystal_size_min 0.03
_refine_diff_density_max 0.96
_refine_diff_density_min -0.54
_refine_diff_density_rms 0.087
_refine_ls_extinction_method none
_refine_ls_goodness_of_fit_ref 1.039
_refine_ls_hydrogen_treatment constr
_refine_ls_matrix_type full
_refine_ls_number_parameters 477
_refine_ls_number_reflns 5066
_refine_ls_number_restraints 0
_refine_ls_restrained_S_all 1.039
_refine_ls_R_factor_all 0.151
_refine_ls_R_factor_gt 0.096
_refine_ls_shift/su_max 0.003
_refine_ls_shift/su_mean 0.000
_refine_ls_structure_factor_coef Fsqd
_refine_ls_weighting_details 'calc w=1/[\s^2^(Fo^2^)+(0.1403P)^2^+11.9539P] where P=(Fo^2^+2Fc^2^)/3'
_refine_ls_weighting_scheme calc
_refine_ls_wR_factor_gt 0.243
_refine_ls_wR_factor_ref 0.280
_reflns_number_gt 3177
_reflns_number_total 5066
_reflns_threshold_expression I>2\s(I)
_cod_data_source_file ic900600z_si_003_2.cif
_cod_data_source_block Manono8
_cod_depositor_comments
;
The following automatic conversions were performed:
'_symmetry_cell_setting' value 'Monoclinic' changed to 'monoclinic'
according to '/home/saulius/struct/CIF-dictionaries/cif_core.dic'
dictionary named 'cif_core.dic' version 2.4.1 from 2010-06-29.

Automatic conversion script
Id: cif_fix_enum 1527 2010-12-29 10:47:43Z saulius 
;
_cod_original_sg_symbol_H-M 'P 21/c '
_cod_database_code 4302582

loop_
_symmetry_equiv_pos_as_xyz
'x, y, z'
'-x, y+1/2, -z+1/2'
'-x, -y, -z'
'x, -y-1/2, z-1/2'

loop_
_atom_site_label
_atom_site_type_symbol
_atom_site_fract_x
_atom_site_fract_y
_atom_site_fract_z
_atom_site_U_iso_or_equiv
_atom_site_adp_type
_atom_site_occupancy
_atom_site_symmetry_multiplicity
_atom_site_calc_flag
_atom_site_refinement_flags
_atom_site_disorder_assembly
_atom_site_disorder_group
Cu1 Cu 0.5000 0.5000 0.5000 0.0396(4) Uani 1 2 d S . .
S1 S 1.1116(3) 0.3350(3) 0.74763(19) 0.1209(14) Uani 1 1 d . . .
S2 S 0.4508(3) -0.1500(2) 0.29657(15) 0.0964(11) Uani 1 1 d . . .
O1 O 0.3734(7) -0.2095(6) 0.3178(5) 0.134(3) Uani 1 1 d . . .
O2 O 0.4533(8) -0.1319(5) 0.2296(4) 0.144(4) Uani 1 1 d . . .
O3 O 1.1947(7) 0.3341(9) 0.7116(5) 0.163(5) Uani 1 1 d . . .
O4 O 1.0902(7) 0.2523(7) 0.7841(6) 0.153(4) Uani 1 1 d . . .
N1 N 0.3972(4) 0.4307(4) 0.4375(3) 0.0412(15) Uani 1 1 d . . .
N2 N 0.5832(4) 0.3719(4) 0.5067(3) 0.0439(15) Uani 1 1 d . . .
N3 N 0.5539(7) -0.2086(6) 0.3243(4) 0.078(2) Uani 1 1 d . . .
N4 N 0.7715(9) -0.4896(8) 0.4296(5) 0.100(3) Uani 1 1 d . . .
N5 N 1.1266(7) 0.4390(10) 0.7931(4) 0.109(4) Uani 1 1 d . . .
N6 N 1.1330(12) 0.5735(14) 1.0188(7) 0.145(5) Uani 1 1 d . . .
C1 C 0.3095(6) 0.4715(6) 0.4088(3) 0.047(2) Uani 1 1 d . . .
C2 C 0.2563(6) 0.3959(6) 0.3673(4) 0.056(2) Uani 1 1 d . . .
H2 H 0.1936 0.4049 0.3420 0.067 Uiso 1 1 calc R . .
C3 C 0.3125(6) 0.3105(6) 0.3715(4) 0.054(2) Uani 1 1 d . . .
H3 H 0.2966 0.2474 0.3496 0.064 Uiso 1 1 calc R . .
C4 C 0.4014(6) 0.3310(5) 0.4149(3) 0.0420(18) Uani 1 1 d . . .
C5 C 0.4764(6) 0.2616(5) 0.4304(3) 0.0431(19) Uani 1 1 d . . .
C6 C 0.5626(6) 0.2806(5) 0.4727(3) 0.047(2) Uani 1 1 d . . .
C7 C 0.6429(6) 0.2101(6) 0.4882(4) 0.058(2) Uani 1 1 d . . .
H7 H 0.6476 0.1428 0.4711 0.070 Uiso 1 1 calc R . .
C8 C 0.7106(7) 0.2560(6) 0.5312(4) 0.063(3) Uani 1 1 d . . .
H8 H 0.7715 0.2268 0.5504 0.076 Uiso 1 1 calc R . .
C9 C 0.6741(6) 0.3565(5) 0.5426(4) 0.051(2) Uani 1 1 d . . .
C10 C 0.7240(6) 0.4288(5) 0.5828(4) 0.050(2) Uani 1 1 d . . .
C11 C 0.4679(6) 0.1582(5) 0.3981(4) 0.048(2) Uani 1 1 d . . .
C12 C 0.4305(6) 0.0734(6) 0.4256(5) 0.063(2) Uani 1 1 d . . .
H12 H 0.4094 0.0790 0.4669 0.076 Uiso 1 1 calc R . .
C13 C 0.4228(7) -0.0203(6) 0.3939(5) 0.075(3) Uani 1 1 d . . .
H13 H 0.3968 -0.0787 0.4134 0.090 Uiso 1 1 calc R . .
C14 C 0.4522(7) -0.0287(6) 0.3355(5) 0.063(3) Uani 1 1 d . . .
C15 C 0.4880(10) 0.0539(9) 0.3077(4) 0.102(4) Uani 1 1 d . . .
H15 H 0.5081 0.0479 0.2662 0.122 Uiso 1 1 calc R . .
C16 C 0.4958(10) 0.1479(7) 0.3390(4) 0.092(4) Uani 1 1 d . . .
H16 H 0.5211 0.2059 0.3187 0.111 Uiso 1 1 calc R . .
C17 C 0.6447(10) -0.1613(9) 0.3065(5) 0.108(4) Uani 1 1 d . . .
H17A H 0.6619 -0.1008 0.3335 0.163 Uiso 1 1 calc R . .
H17B H 0.6336 -0.1402 0.2614 0.163 Uiso 1 1 calc R . .
H17C H 0.6994 -0.2113 0.3126 0.163 Uiso 1 1 calc R . .
C18 C 0.5651(8) -0.2389(7) 0.3909(4) 0.073(3) Uani 1 1 d . . .
H18A H 0.4991 -0.2585 0.4028 0.087 Uiso 1 1 calc R . .
H18B H 0.5897 -0.1792 0.4178 0.087 Uiso 1 1 calc R . .
C19 C 0.6364(9) -0.3282(7) 0.4049(5) 0.079(3) Uani 1 1 d . . .
C20 C 0.7258(9) -0.3169(8) 0.4445(5) 0.084(3) Uani 1 1 d . . .
H20 H 0.7428 -0.2525 0.4645 0.101 Uiso 1 1 calc R . .
C21 C 0.7891(10) -0.3985(11) 0.4547(5) 0.100(4) Uani 1 1 d . . .
H21 H 0.8500 -0.3884 0.4818 0.120 Uiso 1 1 calc R . .
C22 C 0.6853(11) -0.5027(8) 0.3911(5) 0.090(3) Uani 1 1 d . . .
H22 H 0.6723 -0.5685 0.3719 0.108 Uiso 1 1 calc R . .
C23 C 0.6124(9) -0.4244(7) 0.3773(5) 0.082(3) Uani 1 1 d . . .
H23 H 0.5512 -0.4366 0.3510 0.098 Uiso 1 1 calc R . .
C24 C 0.8223(7) 0.3982(6) 0.6212(4) 0.061(2) Uani 1 1 d . . .
C25 C 0.9112(8) 0.4289(10) 0.6031(5) 0.096(4) Uani 1 1 d . . .
H25 H 0.9125 0.4660 0.5643 0.115 Uiso 1 1 calc R . .
C26 C 0.9999(9) 0.4059(13) 0.6414(6) 0.121(5) Uani 1 1 d . . .
H26 H 1.0617 0.4292 0.6296 0.145 Uiso 1 1 calc R . .
C27 C 0.9974(9) 0.3521(9) 0.6937(6) 0.084(3) Uani 1 1 d . . .
C28 C 0.9137(10) 0.3186(8) 0.7122(6) 0.099(4) Uani 1 1 d . . .
H28 H 0.9144 0.2784 0.7501 0.119 Uiso 1 1 calc R . .
C29 C 0.8228(8) 0.3437(9) 0.6749(6) 0.097(4) Uani 1 1 d . . .
H29 H 0.7616 0.3216 0.6881 0.116 Uiso 1 1 calc R . .
C30 C 1.1695(11) 0.5310(13) 0.7640(7) 0.139(5) Uani 1 1 d . . .
H30A H 1.1190 0.5618 0.7322 0.208 Uiso 1 1 calc R . .
H30B H 1.2271 0.5099 0.7431 0.208 Uiso 1 1 calc R . .
H30C H 1.1906 0.5816 0.7976 0.208 Uiso 1 1 calc R . .
C31 C 1.0425(11) 0.4635(14) 0.8286(7) 0.142(6) Uani 1 1 d . . .
H31A H 1.0034 0.4000 0.8333 0.171 Uiso 1 1 calc R . .
H31B H 0.9984 0.5139 0.8037 0.171 Uiso 1 1 calc R . .
C32 C 1.0758(11) 0.5066(13) 0.8931(7) 0.117(5) Uani 1 1 d . . .
C33 C 1.0293(12) 0.5933(14) 0.9161(9) 0.139(6) Uani 1 1 d . . .
H33 H 0.9786 0.6284 0.8891 0.167 Uiso 1 1 calc R . .
C34 C 1.0572(16) 0.6272(16) 0.9777(10) 0.157(7) Uani 1 1 d . . .
H34 H 1.0262 0.6863 0.9931 0.188 Uiso 1 1 calc R . .
C35 C 1.1851(13) 0.4885(13) 0.9975(9) 0.139(6) Uani 1 1 d . . .
H35 H 1.2384 0.4563 1.0240 0.167 Uiso 1 1 calc R . .
C36 C 1.1538(12) 0.4547(12) 0.9358(7) 0.124(5) Uani 1 1 d . . .
H36 H 1.1845 0.3953 0.9205 0.149 Uiso 1 1 calc R . .
O1S O 0.0610(13) 0.8633(11) 0.0535(8) 0.223(7) Uani 1 1 d . . .
C1S C 0.022(3) 0.8193(16) 0.1026(12) 0.277(17) Uani 1 1 d . . .
O2S O 0.1762(17) 0.628(3) 0.1400(10) 0.383(17) Uani 1 1 d . . .
C2S C 0.236(3) 0.717(4) 0.1572(15) 0.50(4) Uani 1 1 d . . .

loop_
_atom_site_aniso_label
_atom_site_aniso_U_11
_atom_site_aniso_U_22
_atom_site_aniso_U_33
_atom_site_aniso_U_23
_atom_site_aniso_U_13
_atom_site_aniso_U_12
Cu1 0.0446(8) 0.0261(7) 0.0423(7) -0.0023(6) -0.0174(5) 0.0005(6)
S1 0.099(3) 0.137(3) 0.114(3) -0.010(2) -0.041(2) 0.048(2)
S2 0.133(3) 0.0482(15) 0.096(2) -0.0333(15) -0.0317(19) 0.0143(17)
O1 0.133(7) 0.053(4) 0.205(10) -0.054(5) -0.026(7) -0.010(5)
O2 0.270(12) 0.064(5) 0.080(5) -0.044(4) -0.047(6) 0.053(6)
O3 0.089(6) 0.259(13) 0.135(7) -0.028(8) -0.009(6) 0.108(8)
O4 0.121(8) 0.091(6) 0.226(11) 0.053(7) -0.061(7) 0.010(5)
N1 0.042(4) 0.035(3) 0.041(3) 0.000(3) -0.013(3) -0.003(3)
N2 0.046(4) 0.034(3) 0.047(4) -0.002(3) -0.014(3) 0.005(3)
N3 0.131(8) 0.047(4) 0.059(5) -0.002(4) 0.018(5) 0.009(5)
N4 0.128(9) 0.085(7) 0.083(6) 0.021(6) -0.001(6) 0.012(6)
N5 0.065(6) 0.184(12) 0.073(6) -0.028(7) -0.018(5) 0.019(7)
N6 0.137(12) 0.170(14) 0.128(11) -0.002(10) 0.020(10) -0.076(11)
C1 0.049(5) 0.044(5) 0.042(4) 0.000(3) -0.021(4) 0.001(4)
C2 0.058(5) 0.045(5) 0.056(5) -0.007(4) -0.026(4) -0.002(4)
C3 0.055(5) 0.046(5) 0.052(5) -0.011(4) -0.023(4) -0.007(4)
C4 0.052(5) 0.031(4) 0.040(4) -0.004(3) -0.004(4) -0.005(4)
C5 0.060(5) 0.026(4) 0.039(4) -0.001(3) -0.011(4) -0.001(4)
C6 0.061(5) 0.025(4) 0.051(4) 0.000(3) -0.011(4) 0.001(4)
C7 0.071(6) 0.029(4) 0.068(5) -0.004(4) -0.018(5) 0.010(4)
C8 0.066(6) 0.044(5) 0.070(6) -0.008(4) -0.032(5) 0.017(4)
C9 0.057(5) 0.036(4) 0.053(5) -0.002(4) -0.028(4) 0.006(4)
C10 0.045(5) 0.040(4) 0.057(5) -0.002(4) -0.024(4) 0.009(4)
C11 0.060(5) 0.036(4) 0.042(5) -0.006(4) -0.014(4) 0.003(4)
C12 0.063(6) 0.042(5) 0.087(6) -0.020(5) 0.019(5) -0.013(4)
C13 0.082(7) 0.035(5) 0.112(9) -0.013(5) 0.031(6) -0.015(4)
C14 0.082(7) 0.037(5) 0.065(6) -0.011(5) -0.016(5) 0.005(4)
C15 0.190(13) 0.071(8) 0.042(5) -0.007(5) 0.003(7) 0.026(8)
C16 0.190(12) 0.036(5) 0.049(6) -0.001(4) 0.012(7) -0.006(6)
C17 0.168(13) 0.079(8) 0.089(8) 0.028(6) 0.055(9) 0.045(8)
C18 0.100(8) 0.048(5) 0.072(6) 0.000(5) 0.022(6) 0.006(5)
C19 0.121(10) 0.058(6) 0.061(6) 0.007(5) 0.026(6) -0.001(6)
C20 0.108(9) 0.070(7) 0.072(7) 0.002(5) -0.001(7) 0.003(7)
C21 0.119(10) 0.098(10) 0.078(8) 0.005(7) -0.005(7) -0.002(8)
C22 0.141(11) 0.060(6) 0.074(7) 0.008(6) 0.027(7) -0.002(7)
C23 0.123(9) 0.053(6) 0.072(6) 0.001(5) 0.018(6) -0.001(6)
C24 0.066(7) 0.049(5) 0.060(6) -0.011(4) -0.027(5) 0.008(4)
C25 0.061(7) 0.156(11) 0.067(6) -0.005(7) -0.010(6) 0.034(7)
C26 0.072(8) 0.201(15) 0.082(8) -0.016(10) -0.020(7) 0.051(9)
C27 0.087(9) 0.070(7) 0.088(8) 0.007(6) -0.013(7) 0.023(6)
C28 0.113(10) 0.077(7) 0.096(8) 0.035(6) -0.031(8) -0.019(7)
C29 0.070(7) 0.101(8) 0.105(8) 0.032(7) -0.044(6) -0.013(6)
C30 0.116(12) 0.178(15) 0.117(11) 0.010(10) -0.004(9) -0.043(11)
C31 0.108(11) 0.209(17) 0.103(10) -0.027(11) -0.017(9) -0.020(11)
C32 0.089(9) 0.153(14) 0.110(10) -0.025(10) 0.020(8) -0.029(9)
C33 0.132(13) 0.154(14) 0.140(14) -0.044(11) 0.047(11) -0.024(11)
C34 0.159(18) 0.172(18) 0.147(15) -0.041(14) 0.049(14) -0.085(15)
C35 0.162(15) 0.116(12) 0.155(15) -0.047(11) 0.080(13) -0.046(11)
C36 0.124(12) 0.134(12) 0.113(11) -0.026(10) 0.008(9) -0.030(10)
O1S 0.281(17) 0.183(13) 0.215(14) -0.058(11) 0.074(13) -0.076(12)
C1S 0.49(5) 0.147(18) 0.24(2) 0.090(17) 0.20(3) 0.05(2)
O2S 0.28(2) 0.65(5) 0.24(2) -0.11(3) 0.095(18) -0.19(3)
C2S 0.48(6) 0.82(9) 0.26(3) -0.27(5) 0.23(4) -0.52(7)

loop_
_atom_type_symbol
_atom_type_description
_atom_type_scat_dispersion_real
_atom_type_scat_dispersion_imag
_atom_type_scat_source
C C 0.0033 0.0016 'International Tables Vol C Tables 4.2.6.8 and 6.1.1.4'
H H 0.0000 0.0000 'International Tables Vol C Tables 4.2.6.8 and 6.1.1.4'
Cu Cu 0.3201 1.2651 'International Tables Vol C Tables 4.2.6.8 and 6.1.1.4'
N N 0.0061 0.0033 'International Tables Vol C Tables 4.2.6.8 and 6.1.1.4'
O O 0.0106 0.0060 'International Tables Vol C Tables 4.2.6.8 and 6.1.1.4'
S S 0.1246 0.1234 'International Tables Vol C Tables 4.2.6.8 and 6.1.1.4'

loop_
_geom_angle_atom_site_label_1
_geom_angle_atom_site_label_2
_geom_angle_atom_site_label_3
_geom_angle
_geom_angle_site_symmetry_1
_geom_angle_site_symmetry_3
_geom_angle_publ_flag
N1 Cu1 N1 180.0(3) . 3_666 ?
N1 Cu1 N2 90.7(2) . . ?
N1 Cu1 N2 89.3(2) 3_666 . ?
N1 Cu1 N2 89.3(2) . 3_666 ?
N1 Cu1 N2 90.7(2) 3_666 3_666 ?
N2 Cu1 N2 179.999(1) . 3_666 ?
O4 S1 O3 121.6(7) . . ?
O4 S1 N5 109.5(7) . . ?
O3 S1 N5 105.4(7) . . ?
O4 S1 C27 102.8(7) . . ?
O3 S1 C27 109.5(6) . . ?
N5 S1 C27 107.2(5) . . ?
O1 S2 O2 120.5(6) . . ?
O1 S2 N3 105.5(5) . . ?
O2 S2 N3 107.6(5) . . ?
O1 S2 C14 107.7(5) . . ?
O2 S2 C14 107.9(5) . . ?
N3 S2 C14 106.8(4) . . ?
C1 N1 C4 106.3(6) . . ?
C1 N1 Cu1 127.5(5) . . ?
C4 N1 Cu1 126.2(5) . . ?
C9 N2 C6 105.4(6) . . ?
C9 N2 Cu1 128.0(5) . . ?
C6 N2 Cu1 126.5(5) . . ?
C18 N3 C17 111.9(9) . . ?
C18 N3 S2 116.9(7) . . ?
C17 N3 S2 115.0(7) . . ?
C21 N4 C22 117.3(11) . . ?
C31 N5 C30 113.6(13) . . ?
C31 N5 S1 115.0(10) . . ?
C30 N5 S1 116.2(9) . . ?
C35 N6 C34 122.4(16) . . ?
N1 C1 C10 125.6(6) . 3_666 ?
N1 C1 C2 110.1(6) . . ?
C10 C1 C2 124.3(7) 3_666 . ?
C3 C2 C1 106.6(7) . . ?
C3 C2 H2 126.7 . . ?
C1 C2 H2 126.7 . . ?
C2 C3 C4 108.1(7) . . ?
C2 C3 H3 126.0 . . ?
C4 C3 H3 126.0 . . ?
C5 C4 N1 126.6(6) . . ?
C5 C4 C3 124.4(6) . . ?
N1 C4 C3 109.0(6) . . ?
C4 C5 C6 124.9(6) . . ?
C4 C5 C11 118.0(6) . . ?
C6 C5 C11 117.1(6) . . ?
N2 C6 C5 125.0(6) . . ?
N2 C6 C7 109.3(6) . . ?
C5 C6 C7 125.7(7) . . ?
C8 C7 C6 107.8(7) . . ?
C8 C7 H7 126.1 . . ?
C6 C7 H7 126.1 . . ?
C7 C8 C9 107.3(7) . . ?
C7 C8 H8 126.4 . . ?
C9 C8 H8 126.4 . . ?
N2 C9 C10 124.9(6) . . ?
N2 C9 C8 110.2(6) . . ?
C10 C9 C8 124.8(7) . . ?
C9 C10 C1 124.6(6) . 3_666 ?
C9 C10 C24 118.4(6) . . ?
C1 C10 C24 117.0(6) 3_666 . ?
C16 C11 C12 118.0(7) . . ?
C16 C11 C5 119.4(7) . . ?
C12 C11 C5 122.5(7) . . ?
C11 C12 C13 120.8(8) . . ?
C11 C12 H12 119.6 . . ?
C13 C12 H12 119.6 . . ?
C14 C13 C12 120.0(9) . . ?
C14 C13 H13 120.0 . . ?
C12 C13 H13 120.0 . . ?
C15 C14 C13 119.9(8) . . ?
C15 C14 S2 119.5(8) . . ?
C13 C14 S2 120.5(7) . . ?
C14 C15 C16 120.6(9) . . ?
C14 C15 H15 119.7 . . ?
C16 C15 H15 119.7 . . ?
C11 C16 C15 120.8(9) . . ?
C11 C16 H16 119.6 . . ?
C15 C16 H16 119.6 . . ?
N3 C17 H17A 109.5 . . ?
N3 C17 H17B 109.5 . . ?
H17A C17 H17B 109.5 . . ?
N3 C17 H17C 109.5 . . ?
H17A C17 H17C 109.5 . . ?
H17B C17 H17C 109.5 . . ?
N3 C18 C19 112.5(7) . . ?
N3 C18 H18A 109.1 . . ?
C19 C18 H18A 109.1 . . ?
N3 C18 H18B 109.1 . . ?
C19 C18 H18B 109.1 . . ?
H18A C18 H18B 107.8 . . ?
C20 C19 C23 118.9(10) . . ?
C20 C19 C18 121.5(9) . . ?
C23 C19 C18 119.6(11) . . ?
C21 C20 C19 119.7(11) . . ?
C21 C20 H20 120.1 . . ?
C19 C20 H20 120.1 . . ?
N4 C21 C20 124.1(12) . . ?
N4 C21 H21 117.9 . . ?
C20 C21 H21 117.9 . . ?
N4 C22 C23 124.1(11) . . ?
N4 C22 H22 118.0 . . ?
C23 C22 H22 118.0 . . ?
C19 C23 C22 115.8(11) . . ?
C19 C23 H23 122.1 . . ?
C22 C23 H23 122.1 . . ?
C29 C24 C25 118.7(9) . . ?
C29 C24 C10 120.0(10) . . ?
C25 C24 C10 121.3(9) . . ?
C24 C25 C26 120.2(12) . . ?
C24 C25 H25 119.9 . . ?
C26 C25 H25 119.9 . . ?
C27 C26 C25 119.3(13) . . ?
C27 C26 H26 120.3 . . ?
C25 C26 H26 120.3 . . ?
C26 C27 C28 122.7(11) . . ?
C26 C27 S1 118.8(11) . . ?
C28 C27 S1 118.1(10) . . ?
C27 C28 C29 118.7(11) . . ?
C27 C28 H28 120.6 . . ?
C29 C28 H28 120.6 . . ?
C24 C29 C28 120.3(11) . . ?
C24 C29 H29 119.8 . . ?
C28 C29 H29 119.8 . . ?
N5 C30 H30A 109.5 . . ?
N5 C30 H30B 109.5 . . ?
H30A C30 H30B 109.5 . . ?
N5 C30 H30C 109.5 . . ?
H30A C30 H30C 109.5 . . ?
H30B C30 H30C 109.5 . . ?
N5 C31 C32 112.3(11) . . ?
N5 C31 H31A 109.1 . . ?
C32 C31 H31A 109.1 . . ?
N5 C31 H31B 109.1 . . ?
C32 C31 H31B 109.1 . . ?
H31A C31 H31B 107.9 . . ?
C33 C32 C36 118.6(14) . . ?
C33 C32 C31 121.3(17) . . ?
C36 C32 C31 120.0(15) . . ?
C34 C33 C32 119.9(19) . . ?
C34 C33 H33 120.0 . . ?
C32 C33 H33 120.0 . . ?
C33 C34 N6 120.2(19) . . ?
C33 C34 H34 119.9 . . ?
N6 C34 H34 119.9 . . ?
C36 C35 N6 116.0(18) . . ?
C36 C35 H35 122.0 . . ?
N6 C35 H35 122.0 . . ?
C35 C36 C32 122.8(16) . . ?
C35 C36 H36 118.6 . . ?
C32 C36 H36 118.6 . . ?

loop_
_geom_bond_atom_site_label_1
_geom_bond_atom_site_label_2
_geom_bond_distance
_geom_bond_site_symmetry_2
_geom_bond_publ_flag
Cu1 N1 2.001(5) . ?
Cu1 N1 2.001(5) 3_666 ?
Cu1 N2 2.002(6) . ?
Cu1 N2 2.002(6) 3_666 ?
S1 O4 1.371(10) . ?
S1 O3 1.432(10) . ?
S1 N5 1.651(11) . ?
S1 C27 1.812(11) . ?
S2 O1 1.417(10) . ?
S2 O2 1.432(8) . ?
S2 N3 1.631(9) . ?
S2 C14 1.772(8) . ?
N1 C1 1.369(9) . ?
N1 C4 1.381(9) . ?
N2 C9 1.374(9) . ?
N2 C6 1.392(9) . ?
N3 C18 1.445(11) . ?
N3 C17 1.462(14) . ?
N4 C21 1.304(14) . ?
N4 C22 1.344(15) . ?
N5 C31 1.472(16) . ?
N5 C30 1.490(17) . ?
N6 C35 1.411(19) . ?
N6 C34 1.44(2) . ?
C1 C10 1.388(10) 3_666 ?
C1 C2 1.443(10) . ?
C2 C3 1.340(11) . ?
C2 H2 0.9500 . ?
C3 C4 1.439(10) . ?
C3 H3 0.9500 . ?
C4 C5 1.365(10) . ?
C5 C6 1.397(10) . ?
C5 C11 1.500(10) . ?
C6 C7 1.425(10) . ?
C7 C8 1.342(11) . ?
C7 H7 0.9500 . ?
C8 C9 1.425(10) . ?
C8 H8 0.9500 . ?
C9 C10 1.381(10) . ?
C10 C1 1.388(10) 3_666 ?
C10 C24 1.520(11) . ?
C11 C16 1.349(12) . ?
C11 C12 1.369(11) . ?
C12 C13 1.384(11) . ?
C12 H12 0.9500 . ?
C13 C14 1.341(13) . ?
C13 H13 0.9500 . ?
C14 C15 1.339(14) . ?
C15 C16 1.382(13) . ?
C15 H15 0.9500 . ?
C16 H16 0.9500 . ?
C17 H17A 0.9800 . ?
C17 H17B 0.9800 . ?
C17 H17C 0.9800 . ?
C18 C19 1.513(13) . ?
C18 H18A 0.9900 . ?
C18 H18B 0.9900 . ?
C19 C20 1.387(14) . ?
C19 C23 1.396(13) . ?
C20 C21 1.361(15) . ?
C20 H20 0.9500 . ?
C21 H21 0.9500 . ?
C22 C23 1.420(15) . ?
C22 H22 0.9500 . ?
C23 H23 0.9500 . ?
C24 C29 1.331(13) . ?
C24 C25 1.366(14) . ?
C25 C26 1.390(14) . ?
C25 H25 0.9500 . ?
C26 C27 1.306(16) . ?
C26 H26 0.9500 . ?
C27 C28 1.318(15) . ?
C28 C29 1.411(14) . ?
C28 H28 0.9500 . ?
C29 H29 0.9500 . ?
C30 H30A 0.9800 . ?
C30 H30B 0.9800 . ?
C30 H30C 0.9800 . ?
C31 C32 1.484(18) . ?
C31 H31A 0.9900 . ?
C31 H31B 0.9900 . ?
C32 C33 1.40(2) . ?
C32 C36 1.46(2) . ?
C33 C34 1.37(2) . ?
C33 H33 0.9500 . ?
C34 H34 0.9500 . ?
C35 C36 1.38(2) . ?
C35 H35 0.9500 . ?
C36 H36 0.9500 . ?
O1S C1S 1.35(2) . ?
O2S C2S 1.43(3) . ?

loop_
_geom_torsion_atom_site_label_1
_geom_torsion_atom_site_label_2
_geom_torsion_atom_site_label_3
_geom_torsion_atom_site_label_4
_geom_torsion
_geom_torsion_site_symmetry_1
_geom_torsion_site_symmetry_2
_geom_torsion_site_symmetry_3
_geom_torsion_site_symmetry_4
_geom_torsion_publ_flag
N2 Cu1 N1 C1 179.3(6) . . . . ?
N2 Cu1 N1 C1 -0.7(6) 3_666 . . . ?
N2 Cu1 N1 C4 -0.7(6) . . . . ?
N2 Cu1 N1 C4 179.3(6) 3_666 . . . ?
N1 Cu1 N2 C9 179.0(7) . . . . ?
N1 Cu1 N2 C9 -1.0(7) 3_666 . . . ?
N1 Cu1 N2 C6 2.7(6) . . . . ?
N1 Cu1 N2 C6 -177.3(6) 3_666 . . . ?
O1 S2 N3 C18 -47.2(8) . . . . ?
O2 S2 N3 C18 -177.2(7) . . . . ?
C14 S2 N3 C18 67.2(8) . . . . ?
O1 S2 N3 C17 178.4(7) . . . . ?
O2 S2 N3 C17 48.5(8) . . . . ?
C14 S2 N3 C17 -67.2(8) . . . . ?
O4 S1 N5 C31 -55.2(11) . . . . ?
O3 S1 N5 C31 172.4(10) . . . . ?
C27 S1 N5 C31 55.8(12) . . . . ?
O4 S1 N5 C30 168.5(9) . . . . ?
O3 S1 N5 C30 36.1(10) . . . . ?
C27 S1 N5 C30 -80.6(10) . . . . ?
C4 N1 C1 C10 -179.0(8) . . . 3_666 ?
Cu1 N1 C1 C10 1.0(11) . . . 3_666 ?
C4 N1 C1 C2 0.5(9) . . . . ?
Cu1 N1 C1 C2 -179.5(5) . . . . ?
N1 C1 C2 C3 -0.1(10) . . . . ?
C10 C1 C2 C3 179.4(8) 3_666 . . . ?
C1 C2 C3 C4 -0.3(9) . . . . ?
C1 N1 C4 C5 179.4(7) . . . . ?
Cu1 N1 C4 C5 -0.6(11) . . . . ?
C1 N1 C4 C3 -0.7(8) . . . . ?
Cu1 N1 C4 C3 179.3(5) . . . . ?
C2 C3 C4 C5 -179.5(8) . . . . ?
C2 C3 C4 N1 0.6(9) . . . . ?
N1 C4 C5 C6 0.2(13) . . . . ?
C3 C4 C5 C6 -179.7(7) . . . . ?
N1 C4 C5 C11 -177.5(7) . . . . ?
C3 C4 C5 C11 2.6(12) . . . . ?
C9 N2 C6 C5 179.2(7) . . . . ?
Cu1 N2 C6 C5 -3.8(11) . . . . ?
C9 N2 C6 C7 -0.5(9) . . . . ?
Cu1 N2 C6 C7 176.4(5) . . . . ?
C4 C5 C6 N2 2.1(13) . . . . ?
C11 C5 C6 N2 179.8(7) . . . . ?
C4 C5 C6 C7 -178.2(8) . . . . ?
C11 C5 C6 C7 -0.4(12) . . . . ?
N2 C6 C7 C8 0.8(10) . . . . ?
C5 C6 C7 C8 -178.9(8) . . . . ?
C6 C7 C8 C9 -0.8(10) . . . . ?
C6 N2 C9 C10 178.7(8) . . . . ?
Cu1 N2 C9 C10 1.7(12) . . . . ?
C6 N2 C9 C8 0.1(9) . . . . ?
Cu1 N2 C9 C8 -176.9(6) . . . . ?
C7 C8 C9 N2 0.5(10) . . . . ?
C7 C8 C9 C10 -178.1(9) . . . . ?
N2 C9 C10 C1 -1.8(14) . . . 3_666 ?
C8 C9 C10 C1 176.5(8) . . . 3_666 ?
N2 C9 C10 C24 177.7(8) . . . . ?
C8 C9 C10 C24 -3.9(13) . . . . ?
C4 C5 C11 C16 82.6(11) . . . . ?
C6 C5 C11 C16 -95.3(10) . . . . ?
C4 C5 C11 C12 -95.8(9) . . . . ?
C6 C5 C11 C12 86.3(10) . . . . ?
C16 C11 C12 C13 0.9(14) . . . . ?
C5 C11 C12 C13 179.3(8) . . . . ?
C11 C12 C13 C14 -0.1(15) . . . . ?
C12 C13 C14 C15 -0.6(16) . . . . ?
C12 C13 C14 S2 175.7(7) . . . . ?
O1 S2 C14 C15 -153.9(9) . . . . ?
O2 S2 C14 C15 -22.4(11) . . . . ?
N3 S2 C14 C15 93.1(9) . . . . ?
O1 S2 C14 C13 29.7(10) . . . . ?
O2 S2 C14 C13 161.3(9) . . . . ?
N3 S2 C14 C13 -83.2(9) . . . . ?
C13 C14 C15 C16 0.6(17) . . . . ?
S2 C14 C15 C16 -175.8(10) . . . . ?
C12 C11 C16 C15 -0.9(16) . . . . ?
C5 C11 C16 C15 -179.4(10) . . . . ?
C14 C15 C16 C11 0.2(19) . . . . ?
C17 N3 C18 C19 -68.9(10) . . . . ?
S2 N3 C18 C19 155.4(7) . . . . ?
N3 C18 C19 C20 114.7(10) . . . . ?
N3 C18 C19 C23 -65.0(12) . . . . ?
C23 C19 C20 C21 1.3(15) . . . . ?
C18 C19 C20 C21 -178.3(9) . . . . ?
C22 N4 C21 C20 0.3(18) . . . . ?
C19 C20 C21 N4 -0.4(18) . . . . ?
C21 N4 C22 C23 -1.1(16) . . . . ?
C20 C19 C23 C22 -2.1(14) . . . . ?
C18 C19 C23 C22 177.6(8) . . . . ?
N4 C22 C23 C19 2.1(15) . . . . ?
C9 C10 C24 C29 -80.2(11) . . . . ?
C1 C10 C24 C29 99.4(11) 3_666 . . . ?
C9 C10 C24 C25 102.4(11) . . . . ?
C1 C10 C24 C25 -78.1(11) 3_666 . . . ?
C29 C24 C25 C26 -1.9(17) . . . . ?
C10 C24 C25 C26 175.5(10) . . . . ?
C24 C25 C26 C27 2(2) . . . . ?
C25 C26 C27 C28 0(2) . . . . ?
C25 C26 C27 S1 -173.2(9) . . . . ?
O4 S1 C27 C26 -161.9(11) . . . . ?
O3 S1 C27 C26 -31.2(12) . . . . ?
N5 S1 C27 C26 82.7(12) . . . . ?
O4 S1 C27 C28 25.1(12) . . . . ?
O3 S1 C27 C28 155.8(10) . . . . ?
N5 S1 C27 C28 -90.3(11) . . . . ?
C26 C27 C28 C29 -1.3(19) . . . . ?
S1 C27 C28 C29 171.5(9) . . . . ?
C25 C24 C29 C28 0.2(16) . . . . ?
C10 C24 C29 C28 -177.3(9) . . . . ?
C27 C28 C29 C24 1.4(18) . . . . ?
C30 N5 C31 C32 -78.6(16) . . . . ?
S1 N5 C31 C32 144.0(12) . . . . ?
N5 C31 C32 C33 135.0(15) . . . . ?
N5 C31 C32 C36 -49(2) . . . . ?
C36 C32 C33 C34 0(2) . . . . ?
C31 C32 C33 C34 175.5(14) . . . . ?
C32 C33 C34 N6 -1(2) . . . . ?
C35 N6 C34 C33 3(2) . . . . ?
C34 N6 C35 C36 -5(2) . . . . ?
N6 C35 C36 C32 3(2) . . . . ?
C33 C32 C36 C35 -1(2) . . . . ?
C31 C32 C36 C35 -177.1(14) . . . . ?
